data_2208867
loop_
_publ_author_name
'Shuang-Quan Zang'
'Yang Su'
'Ruo-Jie Tao'

_publ_section_title
;
 <i>N</i>-(4-Nitrobenzyl)quinolinium
 bis(2-thioxo-1,3-dithiole-4,5-dithiolato)palladium(III) acetone
 solvate
;
_journal_coeditor_code DN2021
_journal_issue 5
_journal_name_full 'Acta Crystallographica Section E'
_journal_page_first m1002
_journal_page_last m1003
_journal_paper_doi 10.1107/S1600536806012049
_journal_volume 62
_journal_year 2006
_chemical_formula_iupac '(C16 H13 N2 O2) [Pd (C3 S5)2], C3 H6 O'
_chemical_formula_moiety 'C16 H13 N2 O2 +, C6 Pd S10 -, C3 H6 O'
_chemical_formula_sum 'C25 H19 N2 O3 Pd S10'
_chemical_formula_weight 822.54
_chemical_name_systematic
;
N-(4-Nitrobenzyl)quinolinium
bis(2-thioxo-1,3-dithiole-4,5-dithiolato)palladium(III) acetone solvate
;
_space_group_IT_number 14
_symmetry_cell_setting monoclinic
_symmetry_space_group_name_Hall '-P 2ybc'
_symmetry_space_group_name_H-M 'P 1 21/c 1'
_atom_sites_solution_hydrogens geom
_atom_sites_solution_primary direct
_atom_sites_solution_secondary difmap
_cell_angle_alpha 90.00
_cell_angle_beta 103.015(6)
_cell_angle_gamma 90.00
_cell_formula_units_Z 4
_cell_length_a 12.224(2)
_cell_length_b 8.0880(16)
_cell_length_c 32.711(6)
_cell_measurement_reflns_used 700
_cell_measurement_temperature 293(2)
_cell_measurement_theta_max 19.558
_cell_measurement_theta_min 2.737
_cell_volume 3151.0(10)
_computing_cell_refinement SMART
_computing_data_collection 'SMART (Bruker, 2000)'
_computing_data_reduction 'SAINT (Bruker, 2000)'
_computing_molecular_graphics 'SHELXTL (Bruker, 2000)'
_computing_publication_material SHELXL97
_computing_structure_refinement 'SHELXL97 (Sheldrick, 1997)'
_computing_structure_solution 'SHELXS97 (Sheldrick, 1997)'
_diffrn_ambient_temperature 293(2)
_diffrn_measured_fraction_theta_full 0.994
_diffrn_measured_fraction_theta_max 0.994
_diffrn_measurement_device_type 'Bruker SMART CCD area-detector'
_diffrn_measurement_method '\f and \w'
_diffrn_radiation_monochromator graphite
_diffrn_radiation_source 'fine-focus sealed tube'
_diffrn_radiation_type MoK\a
_diffrn_radiation_wavelength 0.71073
_diffrn_reflns_av_R_equivalents 0.0282
_diffrn_reflns_av_sigmaI/netI 0.0415
_diffrn_reflns_limit_h_max 11
_diffrn_reflns_limit_h_min -14
_diffrn_reflns_limit_k_max 9
_diffrn_reflns_limit_k_min -9
_diffrn_reflns_limit_l_max 40
_diffrn_reflns_limit_l_min -40
_diffrn_reflns_number 16294
_diffrn_reflns_theta_full 26.00
_diffrn_reflns_theta_max 26.00
_diffrn_reflns_theta_min 1.89
_exptl_absorpt_coefficient_mu 1.284
_exptl_absorpt_correction_T_max 0.778
_exptl_absorpt_correction_T_min 0.745
_exptl_absorpt_correction_type multi-scan
_exptl_absorpt_process_details '(SADABS; Bruker, 2000)'
_exptl_crystal_colour black
_exptl_crystal_density_diffrn 1.734
_exptl_crystal_density_method 'not measured'
_exptl_crystal_description block
_exptl_crystal_F_000 1652
_exptl_crystal_size_max 0.3
_exptl_crystal_size_mid 0.2
_exptl_crystal_size_min 0.2
_refine_diff_density_max 0.258
_refine_diff_density_min -0.635
_refine_ls_extinction_method none
_refine_ls_goodness_of_fit_ref 1.132
_refine_ls_hydrogen_treatment constr
_refine_ls_matrix_type full
_refine_ls_number_parameters 372
_refine_ls_number_reflns 6128
_refine_ls_number_restraints 0
_refine_ls_restrained_S_all 1.132
_refine_ls_R_factor_all 0.0752
_refine_ls_R_factor_gt 0.0443
_refine_ls_shift/su_max 0.002
_refine_ls_shift/su_mean 0.000
_refine_ls_structure_factor_coef Fsqd
_refine_ls_weighting_details 'calc w=1/[\s^2^(Fo^2^)+(0.0376P)^2^+0.1449P] where P=(Fo^2^+2Fc^2^)/3'
_refine_ls_weighting_scheme calc
_refine_ls_wR_factor_gt 0.0800
_refine_ls_wR_factor_ref 0.0865
_reflns_number_gt 4753
_reflns_number_total 6128
_reflns_threshold_expression I>2\s(I)
_cod_data_source_file dn2021.cif
_cod_data_source_block I
_cod_depositor_comments
;
The following automatic conversions were performed:
'_symmetry_cell_setting' value 'Monoclinic' changed to 'monoclinic'
according to '/home/saulius/struct/CIF-dictionaries/cif_core.dic'
dictionary named 'cif_core.dic' version 2.4.1 from 2010-06-29.

Automatic conversion script
Id: cif_fix_enum 1527 2010-12-29 10:47:43Z saulius 

The following automatic conversions were performed:

'_symmetry_cell_setting' value 'Monoclinic' changed to 'monoclinic'
according to /home/saulius/struct/CIF-dictionaries/cif_core.dic
dictionary named 'cif_core.dic' version 2.4.1 from 2010-06-29.

Automatic conversion script
Id: cif_fix_values 1715 2011-07-08 13:25:40Z adriana 
;
_cod_original_sg_symbol_H-M 'P 21/c'
_cod_database_code 2208867
_cod_database_fobs_code 2208867

loop_
_symmetry_equiv_pos_as_xyz
'x, y, z'
'-x, y+1/2, -z+1/2'
'-x, -y, -z'
'x, -y-1/2, z-1/2'

loop_
_atom_site_type_symbol
_atom_site_label
_atom_site_fract_x
_atom_site_fract_y
_atom_site_fract_z
_atom_site_U_iso_or_equiv
_atom_site_adp_type
_atom_site_calc_flag
_atom_site_refinement_flags
_atom_site_occupancy
Pd Pd1 0.03584(2) 0.34882(4) 0.048986(8) 0.04705(10) Uani d . 1
S S4 0.01433(8) 0.50565(12) 0.10417(3) 0.0497(2) Uani d . 1
C C1 -0.2638(3) 0.3498(6) 0.15394(12) 0.0621(11) Uani d . 1
C C2 -0.1564(3) 0.2864(5) 0.09482(11) 0.0469(8) Uani d . 1
C C3 -0.1018(3) 0.4190(5) 0.11631(10) 0.0480(9) Uani d . 1
C C4 0.3445(3) 0.3579(5) -0.05150(12) 0.0549(9) Uani d . 1
C C5 0.1802(3) 0.2832(5) -0.01678(10) 0.0480(9) Uani d . 1
C C6 0.2312(3) 0.4218(4) 0.00321(10) 0.0445(8) Uani d . 1
C C7 0.2084(3) 0.1703(5) 0.15219(10) 0.0454(8) Uani d . 1
H H7 0.1580 0.1620 0.1696 0.054 Uiso calc R 1
C C8 0.2784(3) 0.3061(5) 0.15580(11) 0.0496(9) Uani d . 1
H H8 0.2732 0.3884 0.1751 0.060 Uiso calc R 1
C C9 0.3520(3) 0.3207(5) 0.13239(11) 0.0501(9) Uani d . 1
H H9 0.4015 0.4097 0.1358 0.060 Uiso calc R 1
C C10 0.3544(2) 0.1969(4) 0.10163(9) 0.0308(6) Uani d . 1
C C11 0.4342(3) 0.2056(4) 0.07464(10) 0.0427(8) Uani d . 1
H H11 0.4854 0.2921 0.0775 0.051 Uiso calc R 1
C C12 0.4333(3) 0.0884(5) 0.04568(12) 0.0557(10) Uani d . 1
H H12 0.4818 0.0960 0.0275 0.067 Uiso calc R 1
C C13 0.3626(3) -0.0398(5) 0.04284(11) 0.0553(10) Uani d . 1
H H13 0.3653 -0.1221 0.0232 0.066 Uiso calc R 1
C C14 0.2857(3) -0.0549(4) 0.06775(10) 0.0439(8) Uani d . 1
H H14 0.2356 -0.1430 0.0643 0.053 Uiso calc R 1
C C15 0.2853(2) 0.0639(4) 0.09781(9) 0.0381(7) Uani d . 1
C C16 0.1393(3) -0.0977(4) 0.12161(10) 0.0429(8) Uani d . 1
H H16A 0.1855 -0.1947 0.1210 0.052 Uiso calc R 1
H H16B 0.0831 -0.0939 0.0954 0.052 Uiso calc R 1
C C17 0.0807(3) -0.1133(4) 0.15811(10) 0.0414(8) Uani d . 1
C C18 -0.0289(3) -0.0655(5) 0.15212(11) 0.0511(9) Uani d . 1
H H18 -0.0654 -0.0191 0.1267 0.061 Uiso calc R 1
C C19 -0.0854(3) -0.0860(5) 0.18379(11) 0.0484(9) Uani d . 1
H H19 -0.1601 -0.0536 0.1799 0.058 Uiso calc R 1
C C20 -0.0327(3) -0.1521(5) 0.21977(10) 0.0489(9) Uani d . 1
C C21 0.0784(3) -0.2019(6) 0.22708(11) 0.0587(11) Uani d . 1
H H21 0.1135 -0.2487 0.2526 0.070 Uiso calc R 1
C C22 0.1355(3) -0.1812(6) 0.19611(11) 0.0577(10) Uani d . 1
H H22 0.2105 -0.2123 0.2005 0.069 Uiso calc R 1
N N1 0.2113(2) 0.0537(3) 0.12505(7) 0.0340(6) Uani d . 1
N N2 -0.0945(3) -0.1755(4) 0.25361(9) 0.0461(7) Uani d . 1
O O1 -0.0469(2) -0.2470(3) 0.28494(7) 0.0467(6) Uani d . 1
O O2 -0.1845(2) -0.1139(3) 0.25001(7) 0.0505(6) Uani d . 1
S S1 -0.34864(9) 0.34368(15) 0.18577(3) 0.0598(3) Uani d . 1
S S2 -0.27175(8) 0.21276(14) 0.11235(3) 0.0568(3) Uani d . 1
S S3 -0.11606(8) 0.19310(11) 0.05336(3) 0.0486(2) Uani d . 1
S S5 -0.15760(10) 0.49045(14) 0.15703(3) 0.0623(3) Uani d . 1
S S6 0.43602(9) 0.35801(14) -0.08128(3) 0.0570(3) Uani d . 1
S S7 0.24008(9) 0.20985(13) -0.05625(3) 0.0585(3) Uani d . 1
S S8 0.06385(8) 0.19247(12) -0.00556(3) 0.0488(2) Uani d . 1
S S9 0.18434(8) 0.51175(12) 0.04435(3) 0.0493(2) Uani d . 1
S S10 0.34512(8) 0.49759(12) -0.01232(3) 0.0531(2) Uani d . 1
O O3 0.38982(19) 0.7369(3) 0.17417(7) 0.0477(6) Uani d . 1
C C23 0.5234(3) 0.7026(5) 0.23489(12) 0.0594(10) Uani d . 1
H H23A 0.4704 0.6230 0.2406 0.089 Uiso calc R 1
H H23B 0.5350 0.7870 0.2561 0.089 Uiso calc R 1
H H23C 0.5934 0.6487 0.2350 0.089 Uiso calc R 1
C C24 0.4787(3) 0.7791(5) 0.19299(10) 0.0462(8) Uani d . 1
C C25 0.5523(4) 0.8809(5) 0.17648(11) 0.0549(10) Uani d . 1
H H25A 0.6108 0.8144 0.1697 0.082 Uiso calc R 1
H H25B 0.5848 0.9625 0.1969 0.082 Uiso calc R 1
H H25C 0.5113 0.9349 0.1516 0.082 Uiso calc R 1

loop_
_atom_site_aniso_label
_atom_site_aniso_U_11
_atom_site_aniso_U_22
_atom_site_aniso_U_33
_atom_site_aniso_U_12
_atom_site_aniso_U_13
_atom_site_aniso_U_23
Pd1 0.05106(17) 0.04236(16) 0.04415(15) -0.00147(13) 0.00319(11) 0.00124(12)
S4 0.0532(5) 0.0446(5) 0.0484(5) -0.0021(4) 0.0052(4) -0.0006(4)
C1 0.048(2) 0.086(3) 0.058(2) 0.016(2) 0.0241(18) 0.001(2)
C2 0.0424(19) 0.043(2) 0.0507(19) -0.0107(16) 0.0010(16) -0.0077(16)
C3 0.056(2) 0.050(2) 0.0357(17) -0.0097(17) 0.0065(15) -0.0060(15)
C4 0.051(2) 0.050(2) 0.068(2) -0.0209(18) 0.0209(19) -0.0033(19)
C5 0.054(2) 0.048(2) 0.0352(16) -0.0183(17) -0.0034(15) -0.0122(15)
C6 0.052(2) 0.0402(19) 0.0346(16) -0.0172(16) -0.0047(14) 0.0048(14)
C7 0.0464(19) 0.052(2) 0.0444(18) -0.0014(16) 0.0248(15) -0.0179(16)
C8 0.052(2) 0.048(2) 0.055(2) -0.0122(17) 0.0259(18) -0.0184(17)
C9 0.0378(18) 0.060(2) 0.054(2) -0.0204(17) 0.0136(16) -0.0214(18)
C10 0.0233(14) 0.0327(17) 0.0353(15) 0.0007(12) 0.0043(12) -0.0014(12)
C11 0.056(2) 0.0367(18) 0.0435(17) -0.0121(16) 0.0281(16) 0.0071(15)
C12 0.056(2) 0.069(3) 0.056(2) -0.008(2) 0.0403(19) -0.0079(19)
C13 0.071(3) 0.055(2) 0.050(2) -0.007(2) 0.0348(19) -0.0154(18)
C14 0.055(2) 0.0397(19) 0.0378(17) -0.0095(16) 0.0126(15) -0.0043(15)
C15 0.0272(15) 0.054(2) 0.0310(15) -0.0088(14) 0.0021(12) 0.0001(14)
C16 0.048(2) 0.049(2) 0.0372(16) -0.0256(16) 0.0207(15) 0.0034(15)
C17 0.0336(17) 0.050(2) 0.0470(18) -0.0226(15) 0.0226(15) 0.0006(15)
C18 0.0390(19) 0.068(3) 0.0473(19) -0.0112(18) 0.0118(16) -0.0125(18)
C19 0.0273(16) 0.060(2) 0.061(2) -0.0074(16) 0.0149(16) -0.0147(18)
C20 0.052(2) 0.061(2) 0.0367(17) -0.0242(19) 0.0160(16) -0.0112(17)
C21 0.060(2) 0.082(3) 0.0411(19) -0.006(2) 0.0245(18) 0.0054(19)
C22 0.050(2) 0.085(3) 0.0428(19) -0.003(2) 0.0200(17) 0.0014(19)
N1 0.0339(13) 0.0394(15) 0.0333(13) -0.0021(11) 0.0175(11) 0.0006(11)
N2 0.0500(18) 0.0490(18) 0.0422(16) -0.0298(15) 0.0166(14) -0.0033(14)
O1 0.0513(14) 0.0525(15) 0.0393(12) -0.0266(12) 0.0165(11) 0.0053(11)
O2 0.0514(15) 0.0654(18) 0.0412(13) -0.0217(13) 0.0241(12) -0.0072(12)
S1 0.0578(6) 0.0690(7) 0.0632(6) -0.0001(5) 0.0359(5) 0.0059(5)
S2 0.0513(5) 0.0638(6) 0.0607(5) -0.0038(5) 0.0240(5) -0.0040(5)
S3 0.0524(5) 0.0430(5) 0.0469(5) -0.0039(4) 0.0039(4) 0.0001(4)
S5 0.0660(6) 0.0651(7) 0.0605(6) -0.0041(5) 0.0244(5) -0.0164(5)
S6 0.0591(6) 0.0605(6) 0.0596(5) -0.0081(5) 0.0305(5) 0.0003(5)
S7 0.0707(7) 0.0527(6) 0.0548(5) -0.0180(5) 0.0201(5) -0.0117(5)
S8 0.0529(5) 0.0445(5) 0.0456(5) -0.0024(4) 0.0036(4) 0.0002(4)
S9 0.0552(6) 0.0438(5) 0.0452(5) -0.0029(4) 0.0038(4) -0.0004(4)
S10 0.0577(6) 0.0432(5) 0.0595(5) -0.0142(4) 0.0153(5) -0.0020(4)
O3 0.0389(13) 0.0567(16) 0.0467(13) -0.0008(12) 0.0078(11) -0.0022(12)
C23 0.057(2) 0.061(3) 0.060(2) -0.022(2) 0.0116(19) -0.0175(19)
C24 0.0332(18) 0.060(2) 0.0428(18) -0.0020(16) 0.0029(15) -0.0054(16)
C25 0.079(3) 0.044(2) 0.051(2) -0.0144(19) 0.033(2) 0.0034(17)

loop_
_atom_type_symbol
_atom_type_description
_atom_type_scat_dispersion_real
_atom_type_scat_dispersion_imag
_atom_type_scat_source
C C 0.0033 0.0016 'International Tables Vol C Tables 4.2.6.8 and 6.1.1.4'
H H 0.0000 0.0000 'International Tables Vol C Tables 4.2.6.8 and 6.1.1.4'
N N 0.0061 0.0033 'International Tables Vol C Tables 4.2.6.8 and 6.1.1.4'
O O 0.0106 0.0060 'International Tables Vol C Tables 4.2.6.8 and 6.1.1.4'
S S 0.1246 0.1234 'International Tables Vol C Tables 4.2.6.8 and 6.1.1.4'
Pd Pd -0.9988 1.0072 'International Tables Vol C Tables 4.2.6.8 and 6.1.1.4'

loop_
_geom_angle_atom_site_label_1
_geom_angle_atom_site_label_2
_geom_angle_atom_site_label_3
_geom_angle
S4 Pd1 S3 90.97(4)
S4 Pd1 S8 178.05(4)
S3 Pd1 S8 90.62(4)
S4 Pd1 S9 88.07(4)
S3 Pd1 S9 178.21(4)
S8 Pd1 S9 90.37(4)
C3 S4 Pd1 101.94(13)
S1 C1 S5 124.5(3)
S1 C1 S2 123.3(3)
S5 C1 S2 112.2(2)
C3 C2 S3 123.7(3)
C3 C2 S2 115.8(3)
S3 C2 S2 120.5(2)
C2 C3 S4 122.4(3)
C2 C3 S5 115.2(3)
S4 C3 S5 122.4(2)
S6 C4 S10 123.9(2)
S6 C4 S7 122.3(2)
S10 C4 S7 113.8(2)
C6 C5 S8 123.9(3)
C6 C5 S7 114.4(3)
S8 C5 S7 121.7(2)
C5 C6 S10 117.8(3)
C5 C6 S9 121.1(3)
S10 C6 S9 121.0(2)
N1 C7 C8 121.5(3)
N1 C7 H7 119.2
C8 C7 H7 119.2
C9 C8 C7 121.0(3)
C9 C8 H8 119.5
C7 C8 H8 119.5
C8 C9 C10 118.3(3)
C8 C9 H9 120.8
C10 C9 H9 120.8
C15 C10 C9 120.8(3)
C15 C10 C11 118.1(3)
C9 C10 C11 121.1(3)
C12 C11 C10 119.7(3)
C12 C11 H11 120.1
C10 C11 H11 120.1
C11 C12 C13 119.9(3)
C11 C12 H12 120.0
C13 C12 H12 120.0
C12 C13 C14 122.8(3)
C12 C13 H13 118.6
C14 C13 H13 118.6
C15 C14 C13 118.2(3)
C15 C14 H14 120.9
C13 C14 H14 120.9
C10 C15 C14 121.2(3)
C10 C15 N1 117.6(3)
C14 C15 N1 121.2(3)
N1 C16 C17 112.3(3)
N1 C16 H16A 109.1
C17 C16 H16A 109.1
N1 C16 H16B 109.1
C17 C16 H16B 109.1
H16A C16 H16B 107.9
C18 C17 C22 120.1(3)
C18 C17 C16 118.8(3)
C22 C17 C16 121.1(3)
C17 C18 C19 120.0(4)
C17 C18 H18 120.0
C19 C18 H18 120.0
C20 C19 C18 119.4(3)
C20 C19 H19 120.3
C18 C19 H19 120.3
C19 C20 C21 122.3(3)
C19 C20 N2 119.1(3)
C21 C20 N2 118.5(3)
C22 C21 C20 118.8(4)
C22 C21 H21 120.6
C20 C21 H21 120.6
C21 C22 C17 119.3(4)
C21 C22 H22 120.3
C17 C22 H22 120.3
C7 N1 C15 120.7(3)
C7 N1 C16 122.5(3)
C15 N1 C16 116.8(3)
O2 N2 O1 122.9(3)
O2 N2 C20 119.1(3)
O1 N2 C20 117.7(3)
C1 S2 C2 97.62(19)
C2 S3 Pd1 100.94(12)
C1 S5 C3 99.10(19)
C5 S7 C4 97.10(18)
C5 S8 Pd1 102.05(12)
C6 S9 Pd1 102.50(12)
C6 S10 C4 96.92(17)
C24 C23 H23A 109.5
C24 C23 H23B 109.5
H23A C23 H23B 109.5
C24 C23 H23C 109.5
H23A C23 H23C 109.5
H23B C23 H23C 109.5
O3 C24 C25 124.3(3)
O3 C24 C23 117.8(3)
C25 C24 C23 117.4(3)
C24 C25 H25A 109.5
C24 C25 H25B 109.5
H25A C25 H25B 109.5
C24 C25 H25C 109.5
H25A C25 H25C 109.5
H25B C25 H25C 109.5

loop_
_geom_bond_atom_site_label_1
_geom_bond_atom_site_label_2
_geom_bond_distance
Pd1 S4 2.2693(10)
Pd1 S3 2.2747(10)
Pd1 S8 2.2749(10)
Pd1 S9 2.2757(11)
S4 C3 1.708(4)
C1 S1 1.628(4)
C1 S5 1.712(5)
C1 S2 1.741(4)
C2 C3 1.371(5)
C2 S3 1.718(4)
C2 S2 1.743(4)
C3 S5 1.727(4)
C4 S6 1.640(4)
C4 S10 1.708(4)
C4 S7 1.732(4)
C5 C6 1.375(5)
C5 S8 1.712(4)
C5 S7 1.726(4)
C6 S10 1.700(4)
C6 S9 1.737(4)
C7 N1 1.301(4)
C7 C8 1.380(5)
C7 H7 0.9300
C8 C9 1.312(5)
C8 H8 0.9300
C9 C10 1.425(4)
C9 H9 0.9300
C10 C15 1.356(4)
C10 C11 1.457(4)
C11 C12 1.338(5)
C11 H11 0.9300
C12 C13 1.340(5)
C12 H12 0.9300
C13 C14 1.381(5)
C13 H13 0.9300
C14 C15 1.376(5)
C14 H14 0.9300
C15 N1 1.407(4)
C16 N1 1.498(4)
C16 C17 1.530(4)
C16 H16A 0.9700
C16 H16B 0.9700
C17 C18 1.365(5)
C17 C22 1.386(5)
C18 C19 1.379(5)
C18 H18 0.9300
C19 C20 1.321(5)
C19 H19 0.9300
C20 C21 1.385(5)
C20 N2 1.486(4)
C21 C22 1.364(5)
C21 H21 0.9300
C22 H22 0.9300
N2 O2 1.189(4)
N2 O1 1.206(4)
O3 C24 1.173(4)
C23 C24 1.490(5)
C23 H23A 0.9600
C23 H23B 0.9600
C23 H23C 0.9600
C24 C25 1.414(5)
C25 H25A 0.9600
C25 H25B 0.9600
C25 H25C 0.9600

loop_
_geom_hbond_atom_site_label_D
_geom_hbond_atom_site_label_H
_geom_hbond_atom_site_label_A
_geom_hbond_site_symmetry_A
_geom_hbond_distance_DH
_geom_hbond_distance_HA
_geom_hbond_distance_DA
_geom_hbond_angle_DHA
C22 H22 O3 1_545 0.93 2.56 3.409(5) 152
C7 H7 O1 2 0.93 2.35 3.226(4) 157
